data_1528614
loop_
_publ_author_name
'Junk, P.C.'

_publ_section_title
;
 Supramolecular interactions in the x-ray crystal structure of potassium
 tris(oxalato)ferrate(III) trihydrate
;
_journal_name_full 'Journal of Coordination Chemistry'
_journal_page_first 355
_journal_page_last 361
_journal_volume 58
_journal_year 2005
_chemical_formula_sum 'C6 H6 Fe K3 O15'
_chemical_name_systematic 'K3 (Fe (C2 O4)3) (H2 O)3'
_space_group_IT_number 14
_symmetry_space_group_name_Hall '-P 2ybc'
_symmetry_space_group_name_H-M 'P 1 21/c 1'
_cell_angle_alpha 90
_cell_angle_beta 107.846
_cell_angle_gamma 90
_cell_formula_units_Z 4
_cell_length_a 7.7422
_cell_length_b 19.9168
_cell_length_c 10.3457
_cell_volume 1518.545
_citation_journal_id_ASTM JCCMBQ
_cod_data_source_file Junk_JCCMBQ_2005_1029.cif
_cod_data_source_block C6H6Fe1K3O15
_cod_original_formula_sum 'C6 H6 Fe1 K3 O15'
_cod_database_code 1528614

loop_
_symmetry_equiv_pos_as_xyz
x,y,z
-x,y+1/2,-z+1/2
-x,-y,-z
x,-y-1/2,z-1/2

loop_
_atom_site_label
_atom_site_type_symbol
_atom_site_fract_x
_atom_site_fract_y
_atom_site_fract_z
_atom_site_occupancy
_atom_site_U_iso_or_equiv
H5 H+1 0.679 1.186 0.662 1 0.0
C3 C+3 0.7842 0.94496 0.9881 1 0.0
H2 H+1 0.87 1.207 0.513 1 0.0
C6 C+3 0.6321 0.73699 0.79 1 0.0
H3 H+1 1.027 1.204 0.441 1 0.0
O10 O-2 1.1007 0.92355 1.097 1 0.0
C2 C+3 0.5246 0.92211 0.5007 1 0.0
O11 O-2 0.5592 0.68809 0.8213 1 0.0
O9 O-2 0.7634 0.97668 1.0829 1 0.0
H6 H+1 0.841 1.232 0.756 1 0.0
C5 C+3 0.7613 0.72959 0.7057 1 0.0
H4 H+1 0.52 1.188 1.058 1 0.0
O15 O-2 0.9069 1.1854 0.439 1 0.0
O7 O-2 0.8171 0.7864 0.673 1 0.0
K2 K+1 0.96087 1.07792 0.66319 1 0.0
O1 O-2 0.8377 0.92686 0.6276 1 0.0
H1 H+1 0.707 1.2022 1.022 1 0.0
O13 O-2 0.6175 1.16684 1.0265 1 0.0
O8 O-2 0.402 0.93885 0.4008 1 0.0
O6 O-2 0.6633 0.93464 0.8739 1 0.0
O14 O-2 0.7929 1.21062 0.6641 1 0.0
C1 C+3 0.9709 0.91285 0.998 1 0.0
K1 K+1 0.52514 1.07338 0.83719 1 0.0
O3 O-2 0.7582 0.96947 0.4186 1 0.0
O12 O-2 0.8044 0.67435 0.6755 1 0.0
O4 O-2 0.5077 0.89032 0.6034 1 0.0
K3 K+1 0.7579 1.0862 0.25566 1 0.0
Fe1 Fe+3 0.73613 0.86923 0.74925 1 0.0
O5 O-2 0.6101 0.79798 0.8229 1 0.0
O2 O-2 0.9711 0.8775 0.8948 1 0.0
C4 C+3 0.7234 0.94171 0.5124 1 0.0
